data_7034426
loop_
_publ_author_name
'B\"ohrer, Hannes'
'Trapp, Nils'
'Himmel, Daniel'
'Schleep, Mario'
'Krossing, Ingo'

_publ_section_title
;
 From unsuccessful H2-activation with FLPs containing B(Ohfip)3 to a
 systematic evaluation of the Lewis acidity of 33 Lewis acids based on
 fluoride, chloride, hydride and methyl ion affinities.
;
_journal_issue 16
_journal_name_full 'Dalton transactions (Cambridge, England : 2003)'
_journal_page_first 7489
_journal_page_last 7499
_journal_paper_doi 10.1039/c4dt02822h
_journal_volume 44
_journal_year 2015
_chemical_formula_sum 'C9 H3 B F18 O3'
_chemical_formula_weight 511.92
_chemical_name_systematic
; 
 ? 
;
_space_group_IT_number 14
_symmetry_space_group_name_Hall '-P 2ybc'
_symmetry_space_group_name_H-M 'P 1 21/c 1'
_atom_sites_solution_hydrogens geom
_atom_sites_solution_primary direct
_atom_sites_solution_secondary difmap
_audit_creation_method SHELXL-97
_audit_update_record
;
2014-05-21 deposited with the CCDC.
2015-03-12 downloaded from the CCDC.
;
_cell_angle_alpha 90.00
_cell_angle_beta 105.342(3)
_cell_angle_gamma 90.00
_cell_formula_units_Z 4
_cell_length_a 8.9234(11)
_cell_length_b 15.103(2)
_cell_length_c 12.9733(17)
_cell_measurement_temperature 120(2)
_cell_volume 1686.1(4)
_computing_structure_refinement 'SHELXL-97 (Sheldrick, 2008)'
_computing_structure_solution 'SHELXS-97 (Sheldrick, 2008)'
_diffrn_ambient_temperature 120(2)
_diffrn_measured_fraction_theta_full 0.999
_diffrn_measured_fraction_theta_max 0.999
_diffrn_radiation_monochromator graphite
_diffrn_radiation_source 'fine-focus sealed tube'
_diffrn_radiation_type MoK\a
_diffrn_radiation_wavelength 0.71073
_diffrn_reflns_av_R_equivalents 0.0730
_diffrn_reflns_av_sigmaI/netI 0.0597
_diffrn_reflns_limit_h_max 10
_diffrn_reflns_limit_h_min -10
_diffrn_reflns_limit_k_max 17
_diffrn_reflns_limit_k_min -17
_diffrn_reflns_limit_l_max 15
_diffrn_reflns_limit_l_min -15
_diffrn_reflns_number 13673
_diffrn_reflns_theta_full 24.72
_diffrn_reflns_theta_max 24.72
_diffrn_reflns_theta_min 2.11
_exptl_absorpt_coefficient_mu 0.270
_exptl_absorpt_correction_T_max 0.9761
_exptl_absorpt_correction_T_min 0.9481
_exptl_crystal_density_diffrn 2.017
_exptl_crystal_density_method 'not measured'
_exptl_crystal_F_000 992
_exptl_crystal_size_max 0.20
_exptl_crystal_size_mid 0.11
_exptl_crystal_size_min 0.09
_refine_diff_density_max 0.242
_refine_diff_density_min -0.268
_refine_diff_density_rms 0.060
_refine_ls_extinction_method none
_refine_ls_goodness_of_fit_ref 1.021
_refine_ls_hydrogen_treatment mixed
_refine_ls_matrix_type full
_refine_ls_number_parameters 280
_refine_ls_number_reflns 2882
_refine_ls_number_restraints 0
_refine_ls_restrained_S_all 1.021
_refine_ls_R_factor_all 0.0979
_refine_ls_R_factor_gt 0.0425
_refine_ls_shift/su_max 0.000
_refine_ls_shift/su_mean 0.000
_refine_ls_structure_factor_coef Fsqd
_refine_ls_weighting_details 'calc w=1/[\s^2^(Fo^2^)+(0.0373P)^2^+0.0000P] where P=(Fo^2^+2Fc^2^)/3'
_refine_ls_weighting_scheme calc
_refine_ls_wR_factor_gt 0.0808
_refine_ls_wR_factor_ref 0.0997
_reflns_number_gt 1652
_reflns_number_total 2882
_reflns_threshold_expression >2sigma(I)
_cod_data_source_file c4dt02822h2.cif
_cod_data_source_block hb1_1
_cod_depositor_comments 'Adding full bibliography for 7034426--7034427.cif.'
_cod_original_cell_volume 1686.2(4)
_cod_database_code 7034426

loop_
_symmetry_equiv_pos_as_xyz
'x, y, z'
'-x, y+1/2, -z+1/2'
'-x, -y, -z'
'x, -y-1/2, z-1/2'

loop_
_atom_site_label
_atom_site_type_symbol
_atom_site_fract_x
_atom_site_fract_y
_atom_site_fract_z
_atom_site_U_iso_or_equiv
_atom_site_adp_type
_atom_site_occupancy
_atom_site_symmetry_multiplicity
_atom_site_calc_flag
_atom_site_refinement_flags
F2F F -0.3579(2) -0.04877(13) 0.33304(16) 0.0478(6) Uani 1 1 d .
F3F F -0.4098(2) 0.32526(14) 0.12048(15) 0.0476(6) Uani 1 1 d .
F3E F -0.3513(2) 0.32873(13) 0.34101(15) 0.0453(5) Uani 1 1 d .
F2E F -0.4083(2) -0.04784(13) 0.11762(16) 0.0509(6) Uani 1 1 d .
F3D F -0.1131(2) 0.32073(13) 0.42875(14) 0.0460(6) Uani 1 1 d .
F3C F -0.2533(2) 0.43461(12) 0.12886(14) 0.0450(6) Uani 1 1 d .
F3B F -0.2111(2) 0.31160(12) 0.05835(15) 0.0473(6) Uani 1 1 d .
F1F F 0.3728(2) 0.24493(13) 0.39461(16) 0.0509(6) Uani 1 1 d .
F2D F -0.1190(2) -0.08141(13) 0.34839(14) 0.0415(5) Uani 1 1 d .
F2C F -0.1754(2) 0.03535(14) 0.42296(15) 0.0601(6) Uani 1 1 d .
F2B F -0.1679(2) -0.07476(14) 0.13123(15) 0.0499(6) Uani 1 1 d .
F3A F -0.1984(2) 0.43926(12) 0.34245(14) 0.0462(6) Uani 1 1 d .
F1E F 0.2625(3) 0.13756(14) 0.45139(16) 0.0617(7) Uani 1 1 d .
F2A F -0.2735(2) 0.04346(16) 0.05371(15) 0.0673(7) Uani 1 1 d .
F1D F 0.4080(2) 0.11996(14) 0.17508(18) 0.0605(7) Uani 1 1 d .
F1C F 0.4583(2) 0.11284(14) 0.38888(16) 0.0603(7) Uani 1 1 d .
F1B F 0.1795(2) 0.15518(16) 0.08396(16) 0.0642(7) Uani 1 1 d .
F1A F 0.3274(2) 0.25376(14) 0.17617(17) 0.0562(6) Uani 1 1 d .
O3 O -0.1775(2) 0.22148(12) 0.24510(16) 0.0277(5) Uani 1 1 d .
C1A C 0.2207(3) 0.1464(2) 0.2682(2) 0.0253(8) Uani 1 1 d .
H1AA H 0.1876 0.0829 0.2621 0.030 Uiso 1 1 calc R
C3A C -0.1628(4) 0.31444(18) 0.2432(2) 0.0249(8) Uani 1 1 d .
H3AA H -0.0518 0.3299 0.2494 0.030 Uiso 1 1 calc R
C2A C -0.2263(3) 0.03982(19) 0.2381(2) 0.0244(8) Uani 1 1 d .
H2AA H -0.3031 0.0887 0.2344 0.029 Uiso 1 1 calc R
C2C C -0.2696(4) -0.0111(2) 0.1341(3) 0.0335(9) Uani 1 1 d .
C1C C 0.3313(4) 0.1615(2) 0.3767(3) 0.0353(9) Uani 1 1 d .
C1B C 0.2848(4) 0.1695(3) 0.1749(3) 0.0376(9) Uani 1 1 d .
O2 O -0.0775(2) 0.07724(13) 0.24881(16) 0.0267(5) Uani 1 1 d .
C6QC C -0.2090(4) 0.3515(2) 0.3391(3) 0.0281(8) Uani 1 1 d .
C7AC C -0.2620(4) 0.3468(2) 0.1367(3) 0.0320(8) Uani 1 1 d .
C2B C -0.2194(4) -0.0152(2) 0.3362(3) 0.0310(8) Uani 1 1 d .
O1 O 0.0886(2) 0.20051(12) 0.25995(16) 0.0255(5) Uani 1 1 d .
B1 B -0.0552(4) 0.1663(2) 0.2509(3) 0.0230(8) Uani 1 1 d .

loop_
_atom_site_aniso_label
_atom_site_aniso_U_11
_atom_site_aniso_U_22
_atom_site_aniso_U_33
_atom_site_aniso_U_23
_atom_site_aniso_U_13
_atom_site_aniso_U_12
F2F 0.0358(12) 0.0504(13) 0.0665(15) 0.0149(11) 0.0296(11) -0.0030(10)
F3F 0.0304(13) 0.0639(15) 0.0436(13) 0.0079(11) 0.0012(10) 0.0028(11)
F3E 0.0326(12) 0.0614(14) 0.0496(13) -0.0027(11) 0.0245(10) 0.0011(11)
F2E 0.0304(12) 0.0568(14) 0.0590(14) -0.0089(11) 0.0004(10) -0.0166(11)
F3D 0.0514(14) 0.0496(13) 0.0327(12) 0.0103(10) 0.0032(11) -0.0006(10)
F3C 0.0738(15) 0.0254(12) 0.0372(12) 0.0081(9) 0.0170(11) 0.0061(10)
F3B 0.0703(15) 0.0405(12) 0.0383(12) -0.0066(10) 0.0270(11) 0.0036(11)
F1F 0.0468(14) 0.0387(13) 0.0581(14) -0.0170(11) -0.0021(11) -0.0062(10)
F2D 0.0423(12) 0.0407(12) 0.0447(13) 0.0167(9) 0.0168(10) 0.0113(10)
F2C 0.0791(17) 0.0690(16) 0.0373(13) -0.0177(12) 0.0242(12) -0.0091(13)
F2B 0.0433(13) 0.0592(14) 0.0466(13) -0.0235(11) 0.0107(10) 0.0045(11)
F3A 0.0760(16) 0.0254(12) 0.0417(13) -0.0042(9) 0.0233(11) 0.0003(11)
F1E 0.0795(17) 0.0696(17) 0.0369(14) 0.0092(11) 0.0169(12) 0.0009(13)
F2A 0.0702(16) 0.0901(18) 0.0330(13) 0.0235(13) -0.0014(11) -0.0196(14)
F1D 0.0422(13) 0.0762(17) 0.0736(16) 0.0099(13) 0.0336(12) 0.0264(12)
F1C 0.0404(13) 0.0638(15) 0.0593(15) -0.0073(12) -0.0173(11) 0.0269(12)
F1B 0.0611(16) 0.0978(19) 0.0301(13) -0.0049(12) 0.0057(12) 0.0134(14)
F1A 0.0560(15) 0.0519(14) 0.0709(17) 0.0179(12) 0.0348(13) -0.0031(12)
O3 0.0216(13) 0.0178(11) 0.0450(15) 0.0030(10) 0.0114(11) 0.0009(10)
C1A 0.0135(17) 0.0236(18) 0.039(2) 0.0002(15) 0.0077(15) 0.0016(14)
C3A 0.0213(19) 0.0171(17) 0.039(2) 0.0001(15) 0.0121(16) -0.0008(14)
C2A 0.0140(18) 0.0208(17) 0.040(2) 0.0016(15) 0.0096(15) -0.0021(14)
C2C 0.027(2) 0.036(2) 0.034(2) 0.0034(17) 0.0027(18) -0.0038(18)
C1C 0.032(2) 0.032(2) 0.037(2) -0.0029(17) 0.0019(18) 0.0030(18)
C1B 0.026(2) 0.045(2) 0.043(3) 0.0026(19) 0.0111(19) 0.0068(19)
O2 0.0179(12) 0.0203(12) 0.0426(14) 0.0009(10) 0.0093(10) -0.0025(10)
C6QC 0.026(2) 0.030(2) 0.028(2) 0.0033(15) 0.0062(17) 0.0022(16)
C7AC 0.039(2) 0.026(2) 0.033(2) 0.0012(16) 0.0149(18) 0.0038(17)
C2B 0.031(2) 0.030(2) 0.034(2) -0.0014(17) 0.0140(18) 0.0002(18)
O1 0.0177(12) 0.0214(12) 0.0382(14) -0.0003(10) 0.0089(10) 0.0021(10)
B1 0.017(2) 0.025(2) 0.027(2) 0.0010(17) 0.0074(17) -0.0013(17)

loop_
_atom_type_symbol
_atom_type_description
_atom_type_scat_dispersion_real
_atom_type_scat_dispersion_imag
_atom_type_scat_source
C C 0.0033 0.0016 'International Tables Vol C Tables 4.2.6.8 and 6.1.1.4'
H H 0.0000 0.0000 'International Tables Vol C Tables 4.2.6.8 and 6.1.1.4'
B B 0.0013 0.0007 'International Tables Vol C Tables 4.2.6.8 and 6.1.1.4'
F F 0.0171 0.0103 'International Tables Vol C Tables 4.2.6.8 and 6.1.1.4'
O O 0.0106 0.0060 'International Tables Vol C Tables 4.2.6.8 and 6.1.1.4'

loop_
_geom_angle_atom_site_label_1
_geom_angle_atom_site_label_2
_geom_angle_atom_site_label_3
_geom_angle
B1 O3 C3A 122.3(2)
O1 C1A C1B 106.9(2)
O1 C1A C1C 108.0(3)
C1B C1A C1C 114.8(3)
O1 C1A H1AA 109.0
C1B C1A H1AA 109.0
C1C C1A H1AA 109.0
O3 C3A C7AC 107.7(2)
O3 C3A C6QC 107.8(2)
C7AC C3A C6QC 114.2(3)
O3 C3A H3AA 109.0
C7AC C3A H3AA 109.0
C6QC C3A H3AA 109.0
O2 C2A C2B 108.0(2)
O2 C2A C2C 107.6(2)
C2B C2A C2C 114.6(3)
O2 C2A H2AA 108.8
C2B C2A H2AA 108.8
C2C C2A H2AA 108.8
F2A C2C F2B 107.7(3)
F2A C2C F2E 107.8(3)
F2B C2C F2E 108.0(3)
F2A C2C C2A 109.5(3)
F2B C2C C2A 112.2(3)
F2E C2C C2A 111.4(3)
F1C C1C F1F 108.6(3)
F1C C1C F1E 108.0(3)
F1F C1C F1E 107.1(3)
F1C C1C C1A 110.8(3)
F1F C1C C1A 113.2(3)
F1E C1C C1A 109.0(3)
F1D C1B F1B 107.6(3)
F1D C1B F1A 107.8(3)
F1B C1B F1A 107.6(3)
F1D C1B C1A 110.9(3)
F1B C1B C1A 110.4(3)
F1A C1B C1A 112.3(3)
B1 O2 C2A 121.7(2)
F3D C6QC F3A 107.2(3)
F3D C6QC F3E 106.9(3)
F3A C6QC F3E 108.6(3)
F3D C6QC C3A 109.6(3)
F3A C6QC C3A 111.3(3)
F3E C6QC C3A 113.0(3)
F3B C7AC F3F 108.0(3)
F3B C7AC F3C 107.5(3)
F3F C7AC F3C 108.0(3)
F3B C7AC C3A 109.5(3)
F3F C7AC C3A 112.6(3)
F3C C7AC C3A 111.1(3)
F2D C2B F2C 107.1(3)
F2D C2B F2F 108.1(3)
F2C C2B F2F 108.1(3)
F2D C2B C2A 113.1(3)
F2C C2B C2A 109.5(3)
F2F C2B C2A 110.8(3)
B1 O1 C1A 122.3(2)
O2 B1 O3 119.7(3)
O2 B1 O1 120.5(3)
O3 B1 O1 119.8(3)

loop_
_geom_bond_atom_site_label_1
_geom_bond_atom_site_label_2
_geom_bond_distance
F2F C2B 1.326(3)
F3F C7AC 1.320(3)
F3E C6QC 1.322(3)
F2E C2C 1.321(3)
F3D C6QC 1.332(3)
F3C C7AC 1.333(3)
F3B C7AC 1.329(3)
F1F C1C 1.317(4)
F2D C2B 1.324(3)
F2C C2B 1.330(4)
F2B C2C 1.330(4)
F3A C6QC 1.329(3)
F1E C1C 1.327(4)
F2A C2C 1.322(4)
F1D C1B 1.329(4)
F1C C1C 1.324(4)
F1B C1B 1.317(4)
F1A C1B 1.327(4)
O3 B1 1.359(4)
O3 C3A 1.411(3)
C1A O1 1.416(3)
C1A C1B 1.510(4)
C1A C1C 1.508(4)
C1A H1AA 1.0000
C3A C7AC 1.511(4)
C3A C6QC 1.517(4)
C3A H3AA 1.0000
C2A O2 1.416(3)
C2A C2B 1.508(4)
C2A C2C 1.512(4)
C2A H2AA 1.0000
O2 B1 1.358(4)
O1 B1 1.360(4)
